data_1554078
loop_
_publ_author_name
'Li, Ye-Xin'
'Yang, Xiao-Feng'
'Miao, Jin-Ling'
'Sun, Guo-Xin'

_publ_section_title
;
 Substitution Position and Vinylene Bond Geometry Modulating the
 Fluorescence Solvatochromism and Aggregation-Induced Emission of
 (9-Anthryl)vinyl(1-pyrenyl)vinylbenzene Isomers
;
_journal_issue 38
_journal_name_full 'The Journal of Physical Chemistry C'
_journal_page_first 21722
_journal_paper_doi 10.1021/acs.jpcc.6b04392
_journal_volume 120
_journal_year 2016
_chemical_formula_moiety 'C40 H26'
_chemical_formula_sum 'C40 H26'
_chemical_formula_weight 506.61
_space_group_crystal_system monoclinic
_space_group_IT_number 14
_space_group_name_Hall '-P 2ybc'
_space_group_name_H-M_alt 'P 1 21/c 1'
_atom_sites_solution_hydrogens geom
_atom_sites_solution_primary direct
_atom_sites_solution_secondary difmap
_audit_creation_date 2015-10-27
_audit_creation_method
;
Olex2 1.2
(compiled 2015.09.30 svn.r3233 for OlexSys, GUI svn.r5103)
;
_cell_angle_alpha 90.00
_cell_angle_beta 98.39(2)
_cell_angle_gamma 90.00
_cell_formula_units_Z 4
_cell_length_a 18.261(5)
_cell_length_b 6.7430(18)
_cell_length_c 21.906(4)
_cell_measurement_reflns_used 910
_cell_measurement_temperature 293(2)
_cell_measurement_theta_max 49.3310
_cell_measurement_theta_min 4.9110
_cell_volume 2668.5(11)
_computing_cell_refinement 'CrysAlisPro 1.171.38.41 (Rigaku OD, 2015)'
_computing_data_collection 'CrysAlisPro 1.171.38.41 (Rigaku OD, 2015)'
_computing_data_reduction 'CrysAlisPro 1.171.38.41 (Rigaku OD, 2015)'
_computing_molecular_graphics 'Olex2 (Dolomanov et al., 2009)'
_computing_publication_material 'Olex2 (Dolomanov et al., 2009)'
_computing_structure_refinement 'ShelXL (Sheldrick, 2015)'
_computing_structure_solution 'ShelXS (Sheldrick, 2008)'
_diffrn_ambient_temperature 293.15
_diffrn_detector 'CCD plate'
_diffrn_detector_area_resol_mean 16.0355
_diffrn_detector_type Eos
_diffrn_measured_fraction_theta_full 0.999
_diffrn_measured_fraction_theta_max 0.999
_diffrn_measurement_details
;
List of Runs (angles in degrees, time in seconds):

  # Type    Start    End  Width  t~exp~   \w     \q     \k     \f   Frames
--------------------------------------------------------------------------
  1  \w     -4.00  74.00   1.00   10.00    --   35.49 -99.00  30.00   78
  2  \w     18.00  89.00   1.00   10.00    --   35.49-125.00 150.00   71
  3  \w     18.00  89.00   1.00   10.00    --   35.49-125.00-120.00   71
  4  \w    -32.00  52.00   1.00   10.00    --   35.49 -57.00-120.00   84
  5  \w      6.00 107.00   1.00   10.00    --   35.49  19.00   0.00  101
  6  \w    100.00 178.00   1.00   30.00    --  108.00 111.00  30.00   78
  7  \w     41.00 126.00   1.00   30.00    --  108.00 -61.00 120.00   85
  8  \w     91.00 176.00   1.00   30.00    --  108.00  45.00-180.00   85
  9  \w     39.00 109.00   1.00   30.00    --  108.00 -94.00-180.00   70
 10  \w     91.00 176.00   1.00   30.00    --  108.00  45.00 -30.00   85
 11  \w     39.00 109.00   1.00   30.00    --  108.00 -94.00 120.00   70
 12  \w     90.00 175.00   1.00   30.00    --  108.00  61.00 -90.00   85
 13  \w     90.00 175.00   1.00   30.00    --  108.00  61.00-150.00   85
 14  \w     19.00 103.00   1.00   10.00    --   35.49  57.00-180.00   84
 15  \w     19.00 103.00   1.00   10.00    --   35.49  57.00-120.00   84
 16  \w     19.00 103.00   1.00   10.00    --   35.49  57.00  60.00   84
 17  \w     81.00 165.00   1.00   30.00    --  108.00  77.00  90.00   84
;
_diffrn_measurement_device 'four-circle diffractometer'
_diffrn_measurement_device_type 'Xcalibur, Eos, Gemini'
_diffrn_measurement_method '\w scans'
_diffrn_orient_matrix_type 'CrysAlisPro convention (1999,Acta A55,543-557)'
_diffrn_orient_matrix_UB_11 0.0280494000
_diffrn_orient_matrix_UB_12 -0.1983586000
_diffrn_orient_matrix_UB_13 -0.0227120000
_diffrn_orient_matrix_UB_21 0.0155940000
_diffrn_orient_matrix_UB_22 -0.0750121000
_diffrn_orient_matrix_UB_23 0.0669765000
_diffrn_orient_matrix_UB_31 -0.0791812000
_diffrn_orient_matrix_UB_32 -0.0847265000
_diffrn_orient_matrix_UB_33 -0.0059541000
_diffrn_radiation_monochromator graphite
_diffrn_radiation_probe x-ray
_diffrn_radiation_type CuK\a
_diffrn_radiation_wavelength 1.54184
_diffrn_reflns_av_R_equivalents 0.0774
_diffrn_reflns_av_unetI/netI 0.0925
_diffrn_reflns_limit_h_max 18
_diffrn_reflns_limit_h_min -21
_diffrn_reflns_limit_k_max 7
_diffrn_reflns_limit_k_min -7
_diffrn_reflns_limit_l_max 25
_diffrn_reflns_limit_l_min -25
_diffrn_reflns_number 13788
_diffrn_reflns_theta_full 63.68
_diffrn_reflns_theta_max 63.68
_diffrn_reflns_theta_min 4.44
_diffrn_source 'fine-focus sealed X-ray tube'
_diffrn_source_type 'Enhance (Cu) X-ray Source'
_exptl_absorpt_coefficient_mu 0.542
_exptl_absorpt_correction_T_max 1.00000
_exptl_absorpt_correction_T_min 0.51255
_exptl_absorpt_correction_type multi-scan
_exptl_absorpt_process_details
;
CrysAlisPro 1.171.38.41 (Rigaku Oxford Diffraction, 2015)
Empirical absorption correction using spherical harmonics,
 implemented in SCALE3 ABSPACK scaling algorithm.
;
_exptl_crystal_density_diffrn 1.261
_exptl_crystal_density_method 'not measured'
_exptl_crystal_description needle
_exptl_crystal_F_000 1064
_exptl_crystal_size_max 0.36
_exptl_crystal_size_mid 0.022
_exptl_crystal_size_min 0.016
_refine_diff_density_max 0.227
_refine_diff_density_min -0.281
_refine_diff_density_rms 0.063
_refine_ls_extinction_coef 0.0027(5)
_refine_ls_extinction_expression Fc^*^=kFc[1+0.001xFc^2^\l^3^/sin(2\q)]^-1/4^
_refine_ls_extinction_method SHELXL
_refine_ls_goodness_of_fit_ref 0.960
_refine_ls_hydrogen_treatment constr
_refine_ls_matrix_type full
_refine_ls_number_parameters 362
_refine_ls_number_reflns 4393
_refine_ls_number_restraints 0
_refine_ls_restrained_S_all 0.960
_refine_ls_R_factor_all 0.1773
_refine_ls_R_factor_gt 0.0892
_refine_ls_shift/su_max 0.000
_refine_ls_shift/su_mean 0.000
_refine_ls_structure_factor_coef Fsqd
_refine_ls_weighting_details 'calc w=1/[\s^2^(Fo^2^)+(0.1247P)^2^+0.0000P] where P=(Fo^2^+2Fc^2^)/3'
_refine_ls_weighting_scheme calc
_refine_ls_wR_factor_gt 0.2145
_refine_ls_wR_factor_ref 0.2890
_reflns_number_gt 1772
_reflns_number_total 4393
_reflns_threshold_expression >2sigma(I)
_cod_data_source_file jp6b04392_si_002.cif
_cod_data_source_block 151026_lyx_lfz_1
_cod_database_code 1554078
_chemical_oxdiff_formula 'C H'
_reflns_odcompleteness_completeness 99.75
_reflns_odcompleteness_iscentric 1
_reflns_odcompleteness_theta 66.97
_olex2_refinement_description
;
1. Fixed Uiso
 At 1.2 times of:
  All C(H) groups
2.a Aromatic/amide H refined with riding coordinates:
 C7(H7), C18(H18), C20(H20), C16(H16), C39(H39), C26(H26), C23(H23), C21(H21),
 C19(H19), C24(H24), C29(H29), C15(H15), C40(H40), C4(H4), C1(H1), C27(H27),
 C30(H30), C3(H3), C2(H2), C34(H34), C32(H32), C9(H9), C33(H33), C10(H10),
 C11(H11), C12(H12)
;
_olex2_submission_special_instructions 'No special instructions were received'
_oxdiff_exptl_absorpt_empirical_details
;
Empirical correction (ABSPACK) includes:
- Absorption correction using spherical harmonics
- Frame scaling
;
_oxdiff_exptl_absorpt_empirical_full_max 2.397
_oxdiff_exptl_absorpt_empirical_full_min 0.522

loop_
_space_group_symop_id
_space_group_symop_operation_xyz
1 'x, y, z'
2 '-x, y+1/2, -z+1/2'
3 '-x, -y, -z'
4 'x, -y-1/2, z-1/2'

loop_
_atom_site_label
_atom_site_type_symbol
_atom_site_fract_x
_atom_site_fract_y
_atom_site_fract_z
_atom_site_U_iso_or_equiv
_atom_site_adp_type
_atom_site_occupancy
_atom_site_calc_flag
_atom_site_refinement_flags_posn
C22 C 0.7317(3) 0.6355(8) 0.4968(2) 0.0665(13) Uani 1 d .
C5 C 0.9384(3) -0.0567(8) 0.7016(2) 0.0674(14) Uani 1 d .
C25 C 0.6694(3) 0.3092(9) 0.3529(2) 0.0698(14) Uani 1 d .
C17 C 0.7818(3) 0.6265(8) 0.5519(2) 0.0678(14) Uani 1 d .
C37 C 0.6315(3) 0.2074(8) 0.2454(2) 0.0686(14) Uani 1 d .
C38 C 0.6280(2) 0.3463(8) 0.2945(2) 0.0659(13) Uani 1 d .
C7 C 0.9953(3) -0.1180(9) 0.6701(2) 0.0745(15) Uani 1 d .
H7 H 1.0193 -0.2373 0.6809 0.089 Uiso 1 calc R
C6 C 0.9003(3) 0.1237(8) 0.6847(2) 0.0700(14) Uani 1 d .
C14 C 0.9193(3) 0.2383(8) 0.6354(2) 0.0719(15) Uani 1 d .
C36 C 0.5907(3) 0.2445(9) 0.1853(2) 0.0700(14) Uani 1 d .
C28 C 0.6736(3) 0.0308(9) 0.2558(2) 0.0731(14) Uani 1 d .
C18 C 0.7853(3) 0.7861(8) 0.5932(2) 0.0758(15) Uani 1 d .
H18 H 0.8181 0.7810 0.6299 0.091 Uiso 1 calc R
C31 C 0.5941(3) 0.1082(10) 0.1366(2) 0.0795(16) Uani 1 d .
C8 C 1.0171(3) -0.0055(9) 0.6230(2) 0.0744(15) Uani 1 d .
C13 C 0.9796(3) 0.1762(9) 0.6060(2) 0.0734(15) Uani 1 d .
C35 C 0.5470(3) 0.4195(9) 0.1741(2) 0.0769(16) Uani 1 d .
C20 C 0.6916(3) 0.9606(9) 0.5272(3) 0.0824(16) Uani 1 d .
H20 H 0.6607 1.0701 0.5194 0.099 Uiso 1 calc R
C16 C 0.8287(3) 0.4487(8) 0.5686(2) 0.0738(15) Uani 1 d .
H16 H 0.8226 0.3446 0.5405 0.089 Uiso 1 calc R
C39 C 0.5836(3) 0.5226(9) 0.2805(3) 0.0781(16) Uani 1 d .
H39 H 0.5815 0.6164 0.3113 0.094 Uiso 1 calc R
C26 C 0.7091(3) 0.1334(9) 0.3618(2) 0.0786(16) Uani 1 d .
H26 H 0.7355 0.1067 0.4005 0.094 Uiso 1 calc R
C23 C 0.7266(3) 0.4797(9) 0.4493(2) 0.0789(16) Uani 1 d .
H23 H 0.7657 0.3903 0.4523 0.095 Uiso 1 calc R
C21 C 0.6885(3) 0.8057(9) 0.4850(3) 0.0788(16) Uani 1 d .
H21 H 0.6567 0.8158 0.4479 0.095 Uiso 1 calc R
C19 C 0.7412(3) 0.9491(9) 0.5806(3) 0.0813(16) Uani 1 d .
H19 H 0.7448 1.0537 0.6085 0.098 Uiso 1 calc R
C24 C 0.6728(3) 0.4529(9) 0.4031(2) 0.0787(16) Uani 1 d .
H24 H 0.6319 0.5357 0.4023 0.094 Uiso 1 calc R
C29 C 0.6765(3) -0.1028(10) 0.2057(3) 0.0874(17) Uani 1 d .
H29 H 0.7052 -0.2171 0.2120 0.105 Uiso 1 calc R
C15 C 0.8771(3) 0.4203(9) 0.6175(3) 0.0829(17) Uani 1 d .
H15 H 0.8860 0.5274 0.6444 0.100 Uiso 1 calc R
C40 C 0.5454(3) 0.5548(9) 0.2243(3) 0.0840(17) Uani 1 d .
H40 H 0.5169 0.6691 0.2177 0.101 Uiso 1 calc R
C4 C 0.9190(3) -0.1716(9) 0.7522(3) 0.0806(16) Uani 1 d .
H4 H 0.9438 -0.2896 0.7633 0.097 Uiso 1 calc R
C1 C 0.8423(3) 0.1769(10) 0.7193(3) 0.0825(17) Uani 1 d .
H1 H 0.8147 0.2905 0.7081 0.099 Uiso 1 calc R
C27 C 0.7106(3) -0.0036(9) 0.3148(3) 0.0826(17) Uani 1 d .
H27 H 0.7369 -0.1210 0.3230 0.099 Uiso 1 calc R
C30 C 0.6385(3) -0.0660(10) 0.1493(3) 0.0906(18) Uani 1 d .
H30 H 0.6412 -0.1567 0.1177 0.109 Uiso 1 calc R
C3 C 0.8653(3) -0.1088(11) 0.7834(3) 0.095(2) Uani 1 d .
H3 H 0.8536 -0.1839 0.8162 0.114 Uiso 1 calc R
C2 C 0.8262(3) 0.0688(11) 0.7673(3) 0.095(2) Uani 1 d .
H2 H 0.7896 0.1108 0.7898 0.114 Uiso 1 calc R
C34 C 0.5077(3) 0.4488(11) 0.1156(3) 0.095(2) Uani 1 d .
H34 H 0.4784 0.5616 0.1082 0.113 Uiso 1 calc R
C32 C 0.5537(3) 0.1475(12) 0.0790(3) 0.099(2) Uani 1 d .
H32 H 0.5558 0.0584 0.0469 0.119 Uiso 1 calc R
C9 C 1.0790(3) -0.0638(11) 0.5924(3) 0.093(2) Uani 1 d .
H9 H 1.1033 -0.1827 0.6030 0.112 Uiso 1 calc R
C33 C 0.5105(3) 0.3163(12) 0.0683(3) 0.099(2) Uani 1 d .
H33 H 0.4837 0.3398 0.0296 0.119 Uiso 1 calc R
C10 C 1.1017(4) 0.0526(13) 0.5486(3) 0.112(2) Uani 1 d .
H10 H 1.1407 0.0120 0.5286 0.135 Uiso 1 calc R
C11 C 1.0665(4) 0.2348(13) 0.5332(3) 0.123(3) Uani 1 d .
H11 H 1.0839 0.3168 0.5044 0.147 Uiso 1 calc R
C12 C 1.0068(3) 0.2931(12) 0.5601(3) 0.106(2) Uani 1 d .
H12 H 0.9834 0.4122 0.5480 0.127 Uiso 1 calc R

loop_
_atom_site_aniso_label
_atom_site_aniso_U_11
_atom_site_aniso_U_22
_atom_site_aniso_U_33
_atom_site_aniso_U_23
_atom_site_aniso_U_13
_atom_site_aniso_U_12
C22 0.074(3) 0.064(3) 0.061(3) 0.003(3) 0.007(2) 0.000(3)
C5 0.065(3) 0.076(4) 0.058(3) 0.002(3) -0.002(2) -0.006(3)
C25 0.069(3) 0.074(4) 0.066(3) 0.005(3) 0.009(2) 0.009(3)
C17 0.068(3) 0.071(4) 0.063(3) 0.000(3) 0.003(2) -0.003(3)
C37 0.073(3) 0.075(4) 0.059(3) 0.001(3) 0.013(2) -0.003(3)
C38 0.057(2) 0.072(3) 0.069(3) -0.001(3) 0.011(2) 0.000(3)
C7 0.077(3) 0.072(4) 0.069(3) 0.004(3) -0.006(3) 0.006(3)
C6 0.067(3) 0.066(4) 0.072(3) -0.005(3) -0.006(2) -0.001(3)
C14 0.070(3) 0.070(4) 0.071(3) 0.001(3) -0.007(3) -0.002(3)
C36 0.067(3) 0.082(4) 0.061(3) 0.001(3) 0.010(2) -0.010(3)
C28 0.077(3) 0.075(4) 0.070(3) -0.001(3) 0.016(3) 0.003(3)
C18 0.081(3) 0.071(4) 0.071(3) 0.004(3) -0.004(3) -0.004(3)
C31 0.082(3) 0.096(5) 0.062(3) -0.009(3) 0.014(3) -0.009(3)
C8 0.084(3) 0.080(4) 0.056(3) -0.002(3) -0.002(2) 0.007(3)
C13 0.075(3) 0.082(4) 0.060(3) 0.010(3) -0.001(2) 0.000(3)
C35 0.074(3) 0.093(4) 0.063(3) 0.005(3) 0.005(2) -0.004(3)
C20 0.088(3) 0.072(4) 0.086(4) 0.008(3) 0.011(3) 0.014(3)
C16 0.081(3) 0.074(4) 0.065(3) -0.008(3) 0.003(3) 0.006(3)
C39 0.078(3) 0.077(4) 0.079(4) -0.007(3) 0.009(3) 0.000(3)
C26 0.089(3) 0.085(4) 0.059(3) 0.002(3) 0.004(3) 0.003(3)
C23 0.083(3) 0.079(4) 0.072(3) 0.002(3) 0.000(3) 0.016(3)
C21 0.079(3) 0.079(4) 0.075(4) 0.007(3) 0.000(3) 0.010(3)
C19 0.097(4) 0.063(4) 0.080(4) -0.004(3) 0.001(3) 0.004(3)
C24 0.081(3) 0.084(4) 0.068(3) 0.001(3) 0.001(3) 0.019(3)
C29 0.094(4) 0.085(5) 0.085(4) -0.009(3) 0.021(3) 0.000(3)
C15 0.095(4) 0.064(4) 0.082(4) -0.004(3) -0.015(3) 0.003(3)
C40 0.075(3) 0.089(4) 0.084(4) 0.008(3) 0.000(3) 0.006(3)
C4 0.077(3) 0.085(4) 0.077(4) 0.017(3) -0.001(3) -0.005(3)
C1 0.072(3) 0.091(5) 0.081(4) -0.003(3) 0.000(3) 0.003(3)
C27 0.085(3) 0.081(4) 0.081(4) 0.000(3) 0.010(3) 0.016(3)
C30 0.096(4) 0.100(5) 0.077(4) -0.012(4) 0.018(3) -0.010(4)
C3 0.081(3) 0.115(6) 0.088(4) 0.016(4) 0.013(3) -0.013(4)
C2 0.071(3) 0.128(6) 0.084(4) -0.002(4) 0.009(3) -0.001(4)
C34 0.082(3) 0.117(6) 0.081(4) 0.008(4) -0.001(3) -0.001(4)
C32 0.105(4) 0.124(6) 0.065(4) -0.010(4) 0.004(3) -0.021(4)
C9 0.089(4) 0.115(6) 0.075(4) 0.003(4) 0.008(3) 0.012(4)
C33 0.091(4) 0.136(7) 0.067(4) 0.002(4) -0.003(3) -0.014(4)
C10 0.102(4) 0.150(7) 0.087(5) 0.017(5) 0.020(4) 0.027(5)
C11 0.101(4) 0.172(8) 0.098(5) 0.051(5) 0.021(4) 0.015(5)
C12 0.092(4) 0.132(6) 0.091(5) 0.040(5) 0.006(3) 0.016(4)

loop_
_atom_type_symbol
_atom_type_description
_atom_type_scat_dispersion_real
_atom_type_scat_dispersion_imag
_atom_type_scat_source
C C 0.0181 0.0091 'International Tables Vol C Tables 4.2.6.8 and 6.1.1.4'
H H 0.0000 0.0000 'International Tables Vol C Tables 4.2.6.8 and 6.1.1.4'

loop_
_geom_angle_atom_site_label_1
_geom_angle_atom_site_label_2
_geom_angle_atom_site_label_3
_geom_angle
C17 C22 C23 122.9(5)
C21 C22 C17 118.3(5)
C21 C22 C23 118.7(5)
C7 C5 C6 119.8(5)
C7 C5 C4 120.5(5)
C6 C5 C4 119.7(5)
C38 C25 C24 121.6(5)
C26 C25 C38 118.6(5)
C26 C25 C24 119.8(5)
C22 C17 C16 121.7(5)
C18 C17 C22 118.9(5)
C18 C17 C16 119.3(4)
C38 C37 C36 120.0(5)
C28 C37 C38 120.6(5)
C28 C37 C36 119.4(5)
C25 C38 C37 119.2(5)
C25 C38 C39 123.3(5)
C37 C38 C39 117.5(5)
C5 C7 H7 119.2
C8 C7 C5 121.6(5)
C8 C7 H7 119.2
C5 C6 C1 116.5(5)
C14 C6 C5 120.1(5)
C14 C6 C1 123.3(5)
C6 C14 C13 118.6(5)
C6 C14 C15 118.8(5)
C13 C14 C15 122.5(5)
C31 C36 C37 120.2(5)
C31 C36 C35 119.4(5)
C35 C36 C37 120.4(5)
C37 C28 C29 119.1(5)
C27 C28 C37 118.0(5)
C27 C28 C29 122.9(6)
C17 C18 H18 119.4
C19 C18 C17 121.1(5)
C19 C18 H18 119.4
C36 C31 C30 118.2(5)
C32 C31 C36 119.0(6)
C32 C31 C30 122.8(6)
C7 C8 C13 119.0(5)
C7 C8 C9 121.7(6)
C13 C8 C9 119.2(6)
C14 C13 C8 120.7(5)
C14 C13 C12 122.1(6)
C12 C13 C8 117.1(6)
C36 C35 C40 117.9(5)
C34 C35 C36 118.6(6)
C34 C35 C40 123.5(6)
C21 C20 H20 120.6
C19 C20 H20 120.6
C19 C20 C21 118.8(5)
C17 C16 H16 115.9
C15 C16 C17 128.3(5)
C15 C16 H16 115.9
C38 C39 H39 119.0
C40 C39 C38 121.9(6)
C40 C39 H39 119.0
C25 C26 H26 119.0
C27 C26 C25 122.1(5)
C27 C26 H26 119.0
C22 C23 H23 116.4
C24 C23 C22 127.2(5)
C24 C23 H23 116.4
C22 C21 H21 119.1
C20 C21 C22 121.8(5)
C20 C21 H21 119.1
C18 C19 C20 120.9(6)
C18 C19 H19 119.5
C20 C19 H19 119.5
C25 C24 H24 116.0
C23 C24 C25 128.0(5)
C23 C24 H24 116.0
C28 C29 H29 119.5
C30 C29 C28 121.1(6)
C30 C29 H29 119.5
C14 C15 H15 116.2
C16 C15 C14 127.5(5)
C16 C15 H15 116.2
C35 C40 H40 118.8
C39 C40 C35 122.4(6)
C39 C40 H40 118.8
C5 C4 H4 119.9
C3 C4 C5 120.1(6)
C3 C4 H4 119.9
C6 C1 H1 118.7
C2 C1 C6 122.6(6)
C2 C1 H1 118.7
C28 C27 H27 119.3
C26 C27 C28 121.4(6)
C26 C27 H27 119.3
C31 C30 H30 119.0
C29 C30 C31 122.0(6)
C29 C30 H30 119.0
C4 C3 H3 119.3
C4 C3 C2 121.4(6)
C2 C3 H3 119.3
C1 C2 C3 119.6(6)
C1 C2 H2 120.2
C3 C2 H2 120.2
C35 C34 H34 119.0
C33 C34 C35 122.1(7)
C33 C34 H34 119.0
C31 C32 H32 119.3
C33 C32 C31 121.5(6)
C33 C32 H32 119.3
C8 C9 H9 119.6
C10 C9 C8 120.8(7)
C10 C9 H9 119.6
C34 C33 C32 119.4(6)
C34 C33 H33 120.3
C32 C33 H33 120.3
C9 C10 H10 119.9
C9 C10 C11 120.1(7)
C11 C10 H10 119.9
C10 C11 H11 119.6
C12 C11 C10 120.8(7)
C12 C11 H11 119.6
C13 C12 H12 119.1
C11 C12 C13 121.8(7)
C11 C12 H12 119.1

loop_
_geom_bond_atom_site_label_1
_geom_bond_atom_site_label_2
_geom_bond_distance
C22 C17 1.405(6)
C22 C23 1.472(7)
C22 C21 1.396(7)
C5 C7 1.393(7)
C5 C6 1.423(7)
C5 C4 1.436(7)
C25 C38 1.410(6)
C25 C26 1.389(7)
C25 C24 1.459(7)
C17 C18 1.402(7)
C17 C16 1.488(7)
C37 C38 1.436(7)
C37 C36 1.436(6)
C37 C28 1.418(7)
C38 C39 1.447(7)
C7 H7 0.9300
C7 C8 1.384(7)
C6 C14 1.412(7)
C6 C1 1.435(7)
C14 C13 1.417(7)
C14 C15 1.472(7)
C36 C31 1.416(7)
C36 C35 1.426(7)
C28 C29 1.428(7)
C28 C27 1.387(7)
C18 H18 0.9300
C18 C19 1.367(7)
C31 C30 1.431(8)
C31 C32 1.392(7)
C8 C13 1.426(7)
C8 C9 1.450(8)
C13 C12 1.424(8)
C35 C40 1.433(8)
C35 C34 1.388(7)
C20 H20 0.9300
C20 C21 1.390(7)
C20 C19 1.372(7)
C16 H16 0.9300
C16 C15 1.299(6)
C39 H39 0.9300
C39 C40 1.341(7)
C26 H26 0.9300
C26 C27 1.387(7)
C23 H23 0.9300
C23 C24 1.316(7)
C21 H21 0.9300
C19 H19 0.9300
C24 H24 0.9300
C29 H29 0.9300
C29 C30 1.348(7)
C15 H15 0.9300
C40 H40 0.9300
C4 H4 0.9300
C4 C3 1.344(8)
C1 H1 0.9300
C1 C2 1.347(8)
C27 H27 0.9300
C30 H30 0.9300
C3 H3 0.9300
C3 C2 1.411(8)
C2 H2 0.9300
C34 H34 0.9300
C34 C33 1.374(8)
C32 H32 0.9300
C32 C33 1.385(9)
C9 H9 0.9300
C9 C10 1.350(9)
C33 H33 0.9300
C10 H10 0.9300
C10 C11 1.405(9)
C11 H11 0.9300
C11 C12 1.370(9)
C12 H12 0.9300

loop_
_geom_torsion_atom_site_label_1
_geom_torsion_atom_site_label_2
_geom_torsion_atom_site_label_3
_geom_torsion_atom_site_label_4
_geom_torsion
C22 C17 C18 C19 -0.3(8)
C22 C17 C16 C15 179.9(6)
C22 C23 C24 C25 174.9(5)
C5 C7 C8 C13 -0.8(7)
C5 C7 C8 C9 176.6(5)
C5 C6 C14 C13 -3.9(7)
C5 C6 C14 C15 177.7(4)
C5 C6 C1 C2 3.2(8)
C5 C4 C3 C2 0.6(9)
C25 C38 C39 C40 179.3(5)
C25 C26 C27 C28 1.6(9)
C17 C22 C23 C24 164.9(6)
C17 C22 C21 C20 -2.8(8)
C17 C18 C19 C20 0.6(9)
C17 C16 C15 C14 175.5(5)
C37 C38 C39 C40 1.7(8)
C37 C36 C31 C30 0.5(8)
C37 C36 C31 C32 179.7(5)
C37 C36 C35 C40 -0.1(7)
C37 C36 C35 C34 -179.2(5)
C37 C28 C29 C30 -1.7(9)
C37 C28 C27 C26 -2.5(9)
C38 C25 C26 C27 1.6(8)
C38 C25 C24 C23 -151.9(6)
C38 C37 C36 C31 179.9(5)
C38 C37 C36 C35 0.5(7)
C38 C37 C28 C29 -179.3(5)
C38 C37 C28 C27 0.4(8)
C38 C39 C40 C35 -1.3(9)
C7 C5 C6 C14 1.2(7)
C7 C5 C6 C1 180.0(4)
C7 C5 C4 C3 178.3(5)
C7 C8 C13 C14 -2.1(7)
C7 C8 C13 C12 176.2(5)
C7 C8 C9 C10 -176.8(6)
C6 C5 C7 C8 1.2(7)
C6 C5 C4 C3 0.0(8)
C6 C14 C13 C8 4.4(7)
C6 C14 C13 C12 -173.8(5)
C6 C14 C15 C16 -107.2(7)
C6 C1 C2 C3 -2.7(9)
C14 C6 C1 C2 -178.2(5)
C14 C13 C12 C11 178.1(6)
C36 C37 C38 C25 -178.9(5)
C36 C37 C38 C39 -1.2(7)
C36 C37 C28 C29 2.2(8)
C36 C37 C28 C27 -178.0(5)
C36 C31 C30 C29 0.0(9)
C36 C31 C32 C33 0.0(9)
C36 C35 C40 C39 0.5(8)
C36 C35 C34 C33 -1.0(9)
C28 C37 C38 C25 2.6(7)
C28 C37 C38 C39 -179.7(5)
C28 C37 C36 C31 -1.6(8)
C28 C37 C36 C35 179.0(5)
C28 C29 C30 C31 0.6(9)
C18 C17 C16 C15 -2.9(9)
C31 C36 C35 C40 -179.5(5)
C31 C36 C35 C34 1.4(8)
C31 C32 C33 C34 0.3(10)
C8 C13 C12 C11 -0.1(9)
C8 C9 C10 C11 1.5(10)
C13 C14 C15 C16 74.5(8)
C13 C8 C9 C10 0.6(9)
C35 C36 C31 C30 179.9(5)
C35 C36 C31 C32 -0.9(8)
C35 C34 C33 C32 0.2(10)
C16 C17 C18 C19 -177.6(5)
C26 C25 C38 C37 -3.6(7)
C26 C25 C38 C39 178.9(5)
C26 C25 C24 C23 26.4(10)
C23 C22 C17 C18 177.0(5)
C23 C22 C17 C16 -5.8(8)
C23 C22 C21 C20 -178.6(5)
C21 C22 C17 C18 1.4(8)
C21 C22 C17 C16 178.6(5)
C21 C22 C23 C24 -19.5(9)
C21 C20 C19 C18 -1.9(9)
C19 C20 C21 C22 3.1(9)
C24 C25 C38 C37 174.8(5)
C24 C25 C38 C39 -2.8(8)
C24 C25 C26 C27 -176.8(5)
C29 C28 C27 C26 177.2(6)
C15 C14 C13 C8 -177.3(5)
C15 C14 C13 C12 4.5(8)
C40 C35 C34 C33 179.8(6)
C4 C5 C7 C8 -177.1(5)
C4 C5 C6 C14 179.5(5)
C4 C5 C6 C1 -1.7(7)
C4 C3 C2 C1 0.8(9)
C1 C6 C14 C13 177.4(5)
C1 C6 C14 C15 -0.9(7)
C27 C28 C29 C30 178.5(6)
C30 C31 C32 C33 179.2(6)
C34 C35 C40 C39 179.6(6)
C32 C31 C30 C29 -179.2(6)
C9 C8 C13 C14 -179.5(5)
C9 C8 C13 C12 -1.3(7)
C9 C10 C11 C12 -3.0(11)
C10 C11 C12 C13 2.3(11)
